data_4089068
loop_
_publ_author_name
'Adler, Christian'
'Frerichs, Nils'
'Schmidtmann, Marc'
'Beckhaus, R\"udiger'

_publ_section_title
;
 Zwitterionic d0Metal Complexes [(Cy2N)3M]+[(\m-Me)B(C6F5)3]&#x2212;(M =
 Ti, Zr, Hf) Derived from Tris(dicyclohexylamido)methyl Metal Precursors
;
_journal_issue 21
_journal_name_full Organometallics
_journal_page_first 3728
_journal_paper_doi 10.1021/acs.organomet.6b00688
_journal_volume 35
_journal_year 2016
_chemical_formula_structural Hf(CH3)(N(C6H11)2)3
_chemical_formula_sum 'C37 H69 Hf N3'
_chemical_formula_weight 734.44
_space_group_crystal_system monoclinic
_space_group_IT_number 9
_space_group_name_Hall 'C -2yc'
_space_group_name_H-M_alt 'C 1 c 1'
_atom_sites_solution_hydrogens difmap
_atom_sites_solution_primary direct
_atom_sites_solution_secondary difmap
_audit_creation_method SHELXL-2014/7
_cell_angle_alpha 90
_cell_angle_beta 90.6034(19)
_cell_angle_gamma 90
_cell_formula_units_Z 8
_cell_length_a 9.8267(4)
_cell_length_b 18.5968(8)
_cell_length_c 39.7906(17)
_cell_measurement_reflns_used 9498
_cell_measurement_temperature 100(2)
_cell_measurement_theta_max 30.03
_cell_measurement_theta_min 2.34
_cell_volume 7271.1(5)
_computing_cell_refinement 'Bruker SAINT V8.34A'
_computing_data_collection 'Bruker APEX2'
_computing_data_reduction 'Bruker SAINT V8.34A'
_computing_structure_refinement 'SHELXL-2014/7 (Sheldrick, 2014)'
_computing_structure_solution 'SHELXS-2013/1 (Sheldrick, 2013)'
_diffrn_ambient_temperature 100(2)
_diffrn_measured_fraction_theta_full 1.000
_diffrn_measured_fraction_theta_max 1.000
_diffrn_measurement_device_type 'Bruker APEX-II CCD'
_diffrn_measurement_method '\f and \w scans'
_diffrn_radiation_type MoK\a
_diffrn_radiation_wavelength 0.71073
_diffrn_reflns_av_R_equivalents 0.0304
_diffrn_reflns_av_unetI/netI 0.0269
_diffrn_reflns_Laue_measured_fraction_full 1.000
_diffrn_reflns_Laue_measured_fraction_max 1.000
_diffrn_reflns_limit_h_max 13
_diffrn_reflns_limit_h_min -13
_diffrn_reflns_limit_k_max 26
_diffrn_reflns_limit_k_min -26
_diffrn_reflns_limit_l_max 55
_diffrn_reflns_limit_l_min -56
_diffrn_reflns_number 135586
_diffrn_reflns_point_group_measured_fraction_full 1.000
_diffrn_reflns_point_group_measured_fraction_max 1.000
_diffrn_reflns_theta_full 25.242
_diffrn_reflns_theta_max 30.034
_diffrn_reflns_theta_min 2.047
_diffrn_source 'sealed tube'
_exptl_absorpt_coefficient_mu 2.897
_exptl_absorpt_correction_T_max 0.8229
_exptl_absorpt_correction_T_min 0.5679
_exptl_absorpt_correction_type numerical
_exptl_absorpt_process_details 'SADABS-2014/3 (Sheldrick)'
_exptl_crystal_colour colourless
_exptl_crystal_density_diffrn 1.342
_exptl_crystal_description rod
_exptl_crystal_F_000 3072
_exptl_crystal_size_max 0.250
_exptl_crystal_size_mid 0.100
_exptl_crystal_size_min 0.080
_refine_diff_density_max 2.440
_refine_diff_density_min -3.929
_refine_diff_density_rms 0.120
_refine_ls_abs_structure_details
;
 Refined as an inversion twin.
;
_refine_ls_abs_structure_Flack 0.293(11)
_refine_ls_extinction_method none
_refine_ls_goodness_of_fit_ref 1.260
_refine_ls_hydrogen_treatment constr
_refine_ls_matrix_type full
_refine_ls_number_parameters 732
_refine_ls_number_reflns 21246
_refine_ls_number_restraints 2
_refine_ls_restrained_S_all 1.260
_refine_ls_R_factor_all 0.0371
_refine_ls_R_factor_gt 0.0347
_refine_ls_shift/su_max 0.001
_refine_ls_shift/su_mean 0.000
_refine_ls_structure_factor_coef Fsqd
_refine_ls_weighting_details 'w=1/[\s^2^(Fo^2^)+(0.0200P)^2^+35.0000P] where P=(Fo^2^+2Fc^2^)/3'
_refine_ls_weighting_scheme calc
_refine_ls_wR_factor_gt 0.0725
_refine_ls_wR_factor_ref 0.0731
_reflns_Friedel_coverage 0.999
_reflns_Friedel_fraction_full 1.000
_reflns_Friedel_fraction_max 1.000
_reflns_number_gt 20429
_reflns_number_total 21246
_reflns_threshold_expression 'I > 2\s(I)'
_cod_data_source_file om6b00688_si_002.cif
_cod_data_source_block MeHf(NCy2)3_(2-Hf)
_cod_original_sg_symbol_H-M 'C c'
_cod_database_code 4089068
_shelx_shelxl_version_number 2014/7
_shelx_space_group_comment
;
The symmetry employed for this shelxl refinement is uniquely defined
by the following loop, which should always be used as a source of
symmetry information in preference to the above space-group names.
They are only intended as comments.
;
_shelx_estimated_absorpt_t_min 0.531
_shelx_estimated_absorpt_t_max 0.801
_exptl_absorpt_special_details
;
 numerical absorption correction followed by correction based on
 symmetry-related measurements (multi-scan)
;

loop_
_space_group_symop_operation_xyz
'x, y, z'
'x, -y, z+1/2'
'x+1/2, y+1/2, z'
'x+1/2, -y+1/2, z+1/2'

loop_
_atom_site_label
_atom_site_type_symbol
_atom_site_fract_x
_atom_site_fract_y
_atom_site_fract_z
_atom_site_U_iso_or_equiv
_atom_site_adp_type
_atom_site_occupancy
_atom_site_site_symmetry_order
_atom_site_calc_flag
_atom_site_refinement_flags_posn
_atom_site_refinement_flags_adp
_atom_site_refinement_flags_occupancy
_atom_site_disorder_assembly
_atom_site_disorder_group
Hf1 Hf 0.68966(2) 0.55210(2) 0.39395(2) 0.01359(5) Uani 1 1 d . . . . .
C73 C 0.7666(8) 0.4568(4) 0.3650(2) 0.0302(17) Uani 1 1 d . . . . .
H73A H 0.7557 0.4658 0.3409 0.045 Uiso 1 1 calc R U . . .
H73B H 0.7145 0.4140 0.3712 0.045 Uiso 1 1 calc R U . . .
H73C H 0.8630 0.4491 0.3704 0.045 Uiso 1 1 calc R U . . .
N1 N 0.8255(6) 0.6329(3) 0.38577(14) 0.0139(10) Uani 1 1 d . . . . .
N2 N 0.5031(6) 0.5717(3) 0.37269(14) 0.0152(11) Uani 1 1 d . . . . .
N3 N 0.6833(6) 0.5236(3) 0.44370(16) 0.0201(12) Uani 1 1 d . . . . .
C1 C 0.8609(8) 0.6314(4) 0.34960(19) 0.0184(14) Uani 1 1 d . . . . .
H1 H 0.7927 0.5991 0.3385 0.022 Uiso 1 1 calc R U . . .
C2 C 0.9987(7) 0.6008(4) 0.34147(18) 0.0189(14) Uani 1 1 d . . . . .
H2A H 1.0087 0.5531 0.3522 0.023 Uiso 1 1 calc R U . . .
H2B H 1.0703 0.6327 0.3508 0.023 Uiso 1 1 calc R U . . .
C3 C 1.0183(8) 0.5931(5) 0.3036(2) 0.0311(19) Uani 1 1 d . . . . .
H3A H 1.1106 0.5743 0.2992 0.037 Uiso 1 1 calc R U . . .
H3B H 0.9514 0.5582 0.2945 0.037 Uiso 1 1 calc R U . . .
C4 C 1.0003(9) 0.6648(6) 0.2859(2) 0.041(2) Uani 1 1 d . . . . .
H4A H 1.0064 0.6576 0.2613 0.049 Uiso 1 1 calc R U . . .
H4B H 1.0744 0.6978 0.2929 0.049 Uiso 1 1 calc R U . . .
C5 C 0.8639(10) 0.6984(5) 0.2942(2) 0.030(2) Uani 1 1 d . . . . .
H5A H 0.7899 0.6681 0.2848 0.036 Uiso 1 1 calc R U . . .
H5B H 0.8575 0.7464 0.2835 0.036 Uiso 1 1 calc R U . . .
C6 C 0.8446(8) 0.7065(4) 0.3325(2) 0.0193(15) Uani 1 1 d . . . . .
H6A H 0.7530 0.7261 0.3371 0.023 Uiso 1 1 calc R U . . .
H6B H 0.9132 0.7403 0.3417 0.023 Uiso 1 1 calc R U . . .
C7 C 0.9054(7) 0.6832(4) 0.40638(18) 0.0151(12) Uani 1 1 d . . . . .
H7A H 0.9759 0.7059 0.3918 0.018 Uiso 0.584(12) 1 calc R U P A 1
H7B H 0.9371 0.7224 0.3911 0.018 Uiso 0.416(12) 1 calc R U P A 2
C8A C 0.8191(12) 0.7414(7) 0.4206(3) 0.018(2) Uiso 0.584(12) 1 d . . P A 1
H8AA H 0.7456 0.7193 0.4339 0.021 Uiso 0.584(12) 1 calc R U P A 1
H8AB H 0.7759 0.7684 0.4019 0.021 Uiso 0.584(12) 1 calc R U P A 1
C9A C 0.8976(13) 0.7940(8) 0.4429(3) 0.022(3) Uiso 0.584(12) 1 d . . P A 1
H9AA H 0.9633 0.8211 0.4291 0.026 Uiso 0.584(12) 1 calc R U P A 1
H9AB H 0.8334 0.8289 0.4528 0.026 Uiso 0.584(12) 1 calc R U P A 1
C10A C 0.9734(16) 0.7548(7) 0.4709(3) 0.020(3) Uiso 0.584(12) 1 d . . P A 1
H10A H 1.0313 0.7895 0.4833 0.024 Uiso 0.584(12) 1 calc R U P A 1
H10B H 0.9069 0.7345 0.4868 0.024 Uiso 0.584(12) 1 calc R U P A 1
C11A C 1.0614(18) 0.6949(8) 0.4575(4) 0.032(4) Uiso 0.584(12) 1 d . . P A 1
H11A H 1.1017 0.6678 0.4766 0.039 Uiso 0.584(12) 1 calc R U P A 1
H11B H 1.1367 0.7157 0.4443 0.039 Uiso 0.584(12) 1 calc R U P A 1
C12A C 0.9781(15) 0.6434(8) 0.4352(4) 0.023(3) Uiso 0.584(12) 1 d . . P A 1
H12A H 1.0394 0.6066 0.4257 0.028 Uiso 0.584(12) 1 calc R U P A 1
H12B H 0.9098 0.6185 0.4490 0.028 Uiso 0.584(12) 1 calc R U P A 1
C8B C 0.8144(17) 0.7195(10) 0.4340(5) 0.023(4) Uiso 0.416(12) 1 d . . P A 2
H8BA H 0.7374 0.7451 0.4232 0.028 Uiso 0.416(12) 1 calc R U P A 2
H8BB H 0.7768 0.6821 0.4490 0.028 Uiso 0.416(12) 1 calc R U P A 2
C9B C 0.901(2) 0.7733(12) 0.4549(6) 0.030(4) Uiso 0.416(12) 1 d . . P A 2
H9BA H 0.9240 0.8149 0.4406 0.037 Uiso 0.416(12) 1 calc R U P A 2
H9BB H 0.8456 0.7912 0.4738 0.037 Uiso 0.416(12) 1 calc R U P A 2
C10B C 1.029(2) 0.7413(11) 0.4687(5) 0.025(4) Uiso 0.416(12) 1 d . . P A 2
H10C H 1.0819 0.7791 0.4805 0.030 Uiso 0.416(12) 1 calc R U P A 2
H10D H 1.0059 0.7038 0.4853 0.030 Uiso 0.416(12) 1 calc R U P A 2
C11B C 1.1142(19) 0.7092(10) 0.4426(5) 0.028(4) Uiso 0.416(12) 1 d . . P A 2
H11C H 1.1955 0.6866 0.4530 0.033 Uiso 0.416(12) 1 calc R U P A 2
H11D H 1.1453 0.7470 0.4269 0.033 Uiso 0.416(12) 1 calc R U P A 2
C12B C 1.0300(18) 0.6511(10) 0.4227(5) 0.024(4) Uiso 0.416(12) 1 d . . P A 2
H12C H 1.0879 0.6293 0.4053 0.028 Uiso 0.416(12) 1 calc R U P A 2
H12D H 1.0022 0.6125 0.4384 0.028 Uiso 0.416(12) 1 calc R U P A 2
C13 C 0.4231(7) 0.5045(3) 0.37600(17) 0.0148(12) Uani 1 1 d . . . . .
H13 H 0.4775 0.4716 0.3908 0.018 Uiso 1 1 calc R U . . .
C14 C 0.4001(8) 0.4648(3) 0.34281(19) 0.0180(14) Uani 1 1 d . . . . .
H14A H 0.4891 0.4556 0.3322 0.022 Uiso 1 1 calc R U . . .
H14B H 0.3458 0.4955 0.3274 0.022 Uiso 1 1 calc R U . . .
C15 C 0.3260(8) 0.3932(4) 0.3479(2) 0.0259(16) Uani 1 1 d . . . . .
H15A H 0.3100 0.3700 0.3258 0.031 Uiso 1 1 calc R U . . .
H15B H 0.3839 0.3607 0.3616 0.031 Uiso 1 1 calc R U . . .
C16 C 0.1911(9) 0.4042(5) 0.3653(2) 0.0303(18) Uani 1 1 d . . . . .
H16A H 0.1494 0.3568 0.3699 0.036 Uiso 1 1 calc R U . . .
H16B H 0.1288 0.4311 0.3501 0.036 Uiso 1 1 calc R U . . .
C17 C 0.2080(8) 0.4455(5) 0.3982(2) 0.0294(17) Uani 1 1 d . . . . .
H17A H 0.2586 0.4152 0.4146 0.035 Uiso 1 1 calc R U . . .
H17B H 0.1171 0.4554 0.4076 0.035 Uiso 1 1 calc R U . . .
C18 C 0.2838(8) 0.5166(4) 0.39370(17) 0.0235(15) Uani 1 1 d . . . . .
H18A H 0.2998 0.5390 0.4159 0.028 Uiso 1 1 calc R U . . .
H18B H 0.2272 0.5498 0.3801 0.028 Uiso 1 1 calc R U . . .
C19 C 0.4335(8) 0.6286(4) 0.35314(18) 0.0151(13) Uani 1 1 d . . . . .
H19 H 0.3359 0.6145 0.3502 0.018 Uiso 1 1 calc R U . . .
C20 C 0.4943(7) 0.6389(4) 0.31840(18) 0.0184(13) Uani 1 1 d . . . . .
H20A H 0.5910 0.6530 0.3209 0.022 Uiso 1 1 calc R U . . .
H20B H 0.4910 0.5926 0.3061 0.022 Uiso 1 1 calc R U . . .
C21 C 0.4195(10) 0.6954(4) 0.2983(3) 0.027(2) Uani 1 1 d . . . . .
H21A H 0.3245 0.6797 0.2942 0.033 Uiso 1 1 calc R U . . .
H21B H 0.4638 0.7017 0.2762 0.033 Uiso 1 1 calc R U . . .
C22 C 0.4200(9) 0.7689(4) 0.3178(2) 0.0299(18) Uani 1 1 d . . . . .
H22A H 0.5143 0.7872 0.3198 0.036 Uiso 1 1 calc R U . . .
H22B H 0.3651 0.8047 0.3052 0.036 Uiso 1 1 calc R U . . .
C23 C 0.3608(10) 0.7582(4) 0.3528(2) 0.0285(18) Uani 1 1 d . . . . .
H23A H 0.2639 0.7441 0.3507 0.034 Uiso 1 1 calc R U . . .
H23B H 0.3652 0.8042 0.3653 0.034 Uiso 1 1 calc R U . . .
C24 C 0.4385(10) 0.7002(4) 0.3726(2) 0.0263(18) Uani 1 1 d . . . . .
H24A H 0.3970 0.6938 0.3949 0.032 Uiso 1 1 calc R U . . .
H24B H 0.5343 0.7152 0.3759 0.032 Uiso 1 1 calc R U . . .
C25A C 0.8013(13) 0.4695(8) 0.4490(3) 0.015(3) Uiso 0.584(12) 1 d . . P A 1
H25A H 0.8705 0.4812 0.4316 0.018 Uiso 0.584(12) 1 calc R U P A 1
C26A C 0.7684(13) 0.3903(7) 0.4448(4) 0.020(2) Uiso 0.584(12) 1 d . . P A 1
H26A H 0.7216 0.3829 0.4229 0.024 Uiso 0.584(12) 1 calc R U P A 1
H26B H 0.7055 0.3751 0.4627 0.024 Uiso 0.584(12) 1 calc R U P A 1
C27A C 0.8969(14) 0.3435(8) 0.4463(4) 0.026(3) Uiso 0.584(12) 1 d . . P A 1
H27A H 0.9580 0.3563 0.4276 0.031 Uiso 0.584(12) 1 calc R U P A 1
H27B H 0.8718 0.2921 0.4439 0.031 Uiso 0.584(12) 1 calc R U P A 1
C28A C 0.9704(19) 0.3556(10) 0.4801(5) 0.039(4) Uiso 0.584(12) 1 d . . P A 1
H28A H 1.0564 0.3278 0.4804 0.046 Uiso 0.584(12) 1 calc R U P A 1
H28B H 0.9127 0.3372 0.4984 0.046 Uiso 0.584(12) 1 calc R U P A 1
C29A C 1.0029(14) 0.4357(8) 0.4866(4) 0.025(3) Uiso 0.584(12) 1 d . . P A 1
H29A H 1.0421 0.4415 0.5095 0.030 Uiso 0.584(12) 1 calc R U P A 1
H29B H 1.0707 0.4528 0.4703 0.030 Uiso 0.584(12) 1 calc R U P A 1
C30A C 0.8728(15) 0.4805(9) 0.4834(4) 0.025(3) Uiso 0.584(12) 1 d . . P A 1
H30A H 0.8956 0.5321 0.4862 0.030 Uiso 0.584(12) 1 calc R U P A 1
H30B H 0.8096 0.4670 0.5015 0.030 Uiso 0.584(12) 1 calc R U P A 1
C25B C 0.803(2) 0.4870(12) 0.4547(5) 0.021(4) Uiso 0.416(12) 1 d . . P A 2
H25B H 0.8688 0.4922 0.4358 0.025 Uiso 0.416(12) 1 calc R U P A 2
C26B C 0.7798(19) 0.4061(10) 0.4580(5) 0.026(4) Uiso 0.416(12) 1 d . . P A 2
H26C H 0.7270 0.3889 0.4382 0.031 Uiso 0.416(12) 1 calc R U P A 2
H26D H 0.7256 0.3965 0.4783 0.031 Uiso 0.416(12) 1 calc R U P A 2
C27B C 0.9160(19) 0.3638(10) 0.4604(5) 0.026(4) Uiso 0.416(12) 1 d . . P A 2
H27C H 0.8980 0.3121 0.4642 0.031 Uiso 0.416(12) 1 calc R U P A 2
H27D H 0.9673 0.3690 0.4392 0.031 Uiso 0.416(12) 1 calc R U P A 2
C28B C 0.997(2) 0.3947(12) 0.4894(5) 0.030(4) Uiso 0.416(12) 1 d . . P A 2
H28C H 1.0878 0.3716 0.4898 0.036 Uiso 0.416(12) 1 calc R U P A 2
H28D H 0.9510 0.3814 0.5105 0.036 Uiso 0.416(12) 1 calc R U P A 2
C29B C 1.017(2) 0.4775(11) 0.4890(5) 0.028(4) Uiso 0.416(12) 1 d . . P A 2
H29C H 1.0613 0.4932 0.5103 0.034 Uiso 0.416(12) 1 calc R U P A 2
H29D H 1.0768 0.4912 0.4702 0.034 Uiso 0.416(12) 1 calc R U P A 2
C30B C 0.8785(16) 0.5140(10) 0.4850(4) 0.017(3) Uiso 0.416(12) 1 d . . P A 2
H30C H 0.8236 0.5049 0.5053 0.021 Uiso 0.416(12) 1 calc R U P A 2
H30D H 0.8916 0.5666 0.4830 0.021 Uiso 0.416(12) 1 calc R U P A 2
C31 C 0.5869(8) 0.5359(5) 0.47100(18) 0.0232(15) Uani 1 1 d . . . . .
H31 H 0.6415 0.5390 0.4923 0.028 Uiso 1 1 calc R U . . .
C32 C 0.5175(9) 0.6089(4) 0.4661(2) 0.0331(19) Uani 1 1 d . . . . .
H32A H 0.5877 0.6471 0.4661 0.040 Uiso 1 1 calc R U . . .
H32B H 0.4709 0.6096 0.4439 0.040 Uiso 1 1 calc R U . . .
C33 C 0.4141(12) 0.6254(6) 0.4933(3) 0.051(3) Uani 1 1 d . . . . .
H33A H 0.4625 0.6326 0.5150 0.061 Uiso 1 1 calc R U . . .
H33B H 0.3658 0.6705 0.4877 0.061 Uiso 1 1 calc R U . . .
C34 C 0.3119(12) 0.5654(7) 0.4970(3) 0.049(3) Uani 1 1 d . . . . .
H34A H 0.2564 0.5617 0.4761 0.059 Uiso 1 1 calc R U . . .
H34B H 0.2500 0.5766 0.5157 0.059 Uiso 1 1 calc R U . . .
C35 C 0.3823(11) 0.4939(7) 0.5037(3) 0.050(3) Uani 1 1 d . . . . .
H35A H 0.4313 0.4960 0.5255 0.060 Uiso 1 1 calc R U . . .
H35B H 0.3134 0.4551 0.5050 0.060 Uiso 1 1 calc R U . . .
C36 C 0.4820(9) 0.4771(5) 0.4759(2) 0.0314(19) Uani 1 1 d . . . . .
H36A H 0.5296 0.4315 0.4813 0.038 Uiso 1 1 calc R U . . .
H36B H 0.4309 0.4699 0.4546 0.038 Uiso 1 1 calc R U . . .
Hf2 Hf 0.45498(2) 0.69850(2) 0.65946(2) 0.01191(5) Uani 1 1 d . . . . .
C74 C 0.3753(7) 0.7908(3) 0.68983(18) 0.0178(13) Uani 1 1 d . . . . .
H74A H 0.2941 0.8107 0.6788 0.027 Uiso 1 1 calc R U . . .
H74B H 0.4453 0.8282 0.6916 0.027 Uiso 1 1 calc R U . . .
H74C H 0.3518 0.7739 0.7124 0.027 Uiso 1 1 calc R U . . .
N4 N 0.6385(5) 0.6772(3) 0.68141(14) 0.0148(10) Uani 1 1 d . . . . .
N5 N 0.3184(6) 0.6179(3) 0.66630(14) 0.0150(11) Uani 1 1 d . . . . .
N6 N 0.4628(6) 0.7301(3) 0.61021(14) 0.0152(11) Uani 1 1 d . . . . .
C37 C 0.7212(6) 0.7428(4) 0.67847(17) 0.0149(12) Uani 1 1 d . . . . .
H37 H 0.6673 0.7768 0.6641 0.018 Uiso 1 1 calc R U . . .
C38 C 0.8566(7) 0.7319(4) 0.66079(18) 0.0177(13) Uani 1 1 d . . . . .
H38A H 0.9107 0.6960 0.6735 0.021 Uiso 1 1 calc R U . . .
H38B H 0.8384 0.7119 0.6381 0.021 Uiso 1 1 calc R U . . .
C39 C 0.9404(8) 0.7996(5) 0.6572(2) 0.0242(14) Uani 1 1 d . . . . .
H39A H 0.8953 0.8319 0.6407 0.029 Uiso 1 1 calc R U . . .
H39B H 1.0310 0.7868 0.6483 0.029 Uiso 1 1 calc R U . . .
C40 C 0.9589(8) 0.8396(4) 0.6906(2) 0.0274(17) Uani 1 1 d . . . . .
H40A H 1.0183 0.8112 0.7058 0.033 Uiso 1 1 calc R U . . .
H40B H 1.0035 0.8865 0.6865 0.033 Uiso 1 1 calc R U . . .
C41 C 0.8212(8) 0.8520(4) 0.7072(2) 0.0239(16) Uani 1 1 d . . . . .
H41A H 0.7655 0.8847 0.6931 0.029 Uiso 1 1 calc R U . . .
H41B H 0.8356 0.8753 0.7294 0.029 Uiso 1 1 calc R U . . .
C42 C 0.7449(7) 0.7810(4) 0.71200(18) 0.0171(13) Uani 1 1 d . . . . .
H42A H 0.7982 0.7493 0.7272 0.020 Uiso 1 1 calc R U . . .
H42B H 0.6562 0.7906 0.7227 0.020 Uiso 1 1 calc R U . . .
C43 C 0.7015(7) 0.6198(4) 0.70144(19) 0.0179(14) Uani 1 1 d . . . . .
H43 H 0.7995 0.6330 0.7045 0.021 Uiso 1 1 calc R U . . .
C44 C 0.6426(7) 0.6122(4) 0.73665(19) 0.0236(16) Uani 1 1 d . . . . .
H44A H 0.5436 0.6029 0.7349 0.028 Uiso 1 1 calc R U . . .
H44B H 0.6558 0.6578 0.7491 0.028 Uiso 1 1 calc R U . . .
C45 C 0.7128(11) 0.5494(5) 0.7565(2) 0.034(2) Uani 1 1 d . . . . .
H45A H 0.8092 0.5620 0.7610 0.041 Uiso 1 1 calc R U . . .
H45B H 0.6672 0.5431 0.7783 0.041 Uiso 1 1 calc R U . . .
C46 C 0.7067(10) 0.4808(5) 0.7374(3) 0.041(3) Uani 1 1 d . . . . .
H46A H 0.7575 0.4434 0.7500 0.049 Uiso 1 1 calc R U . . .
H46B H 0.6107 0.4650 0.7355 0.049 Uiso 1 1 calc R U . . .
C47 C 0.7640(10) 0.4869(5) 0.7032(3) 0.041(2) Uani 1 1 d . . . . .
H47A H 0.7503 0.4409 0.6911 0.049 Uiso 1 1 calc R U . . .
H47B H 0.8632 0.4956 0.7050 0.049 Uiso 1 1 calc R U . . .
C48 C 0.6987(10) 0.5478(4) 0.6827(2) 0.0258(18) Uani 1 1 d . . . . .
H48A H 0.6031 0.5349 0.6774 0.031 Uiso 1 1 calc R U . . .
H48B H 0.7476 0.5530 0.6612 0.031 Uiso 1 1 calc R U . . .
C49 C 0.2857(7) 0.6145(4) 0.70250(16) 0.0111(12) Uani 1 1 d . . . . .
H49 H 0.3518 0.6466 0.7145 0.013 Uiso 1 1 calc R U . . .
C50 C 0.1418(7) 0.6448(4) 0.70905(18) 0.0178(13) Uani 1 1 d . . . . .
H50A H 0.1358 0.6943 0.7000 0.021 Uiso 1 1 calc R U . . .
H50B H 0.0736 0.6150 0.6970 0.021 Uiso 1 1 calc R U . . .
C51 C 0.1087(7) 0.6460(4) 0.74649(19) 0.0207(14) Uani 1 1 d . . . . .
H51A H 0.1686 0.6813 0.7580 0.025 Uiso 1 1 calc R U . . .
H51B H 0.0134 0.6619 0.7494 0.025 Uiso 1 1 calc R U . . .
C52 C 0.1275(8) 0.5724(4) 0.76276(18) 0.0224(14) Uani 1 1 d . . . . .
H52A H 0.1155 0.5768 0.7873 0.027 Uiso 1 1 calc R U . . .
H52B H 0.0569 0.5392 0.7540 0.027 Uiso 1 1 calc R U . . .
C53 C 0.2678(9) 0.5412(4) 0.7557(2) 0.0177(15) Uani 1 1 d . . . . .
H53A H 0.3378 0.5703 0.7676 0.021 Uiso 1 1 calc R U . . .
H53B H 0.2727 0.4916 0.7647 0.021 Uiso 1 1 calc R U . . .
C54 C 0.2976(8) 0.5402(4) 0.71866(18) 0.0165(13) Uani 1 1 d . . . . .
H54A H 0.2334 0.5070 0.7073 0.020 Uiso 1 1 calc R U . . .
H54B H 0.3908 0.5216 0.7153 0.020 Uiso 1 1 calc R U . . .
C55 C 0.2412(7) 0.5672(4) 0.64500(18) 0.0159(13) Uani 1 1 d . . . . .
H55 H 0.1705 0.5441 0.6593 0.019 Uiso 1 1 calc R U . . .
C56 C 0.3329(8) 0.5074(4) 0.6312(2) 0.0241(15) Uani 1 1 d . . . . .
H56A H 0.4070 0.5292 0.6180 0.029 Uiso 1 1 calc R U . . .
H56B H 0.3748 0.4808 0.6502 0.029 Uiso 1 1 calc R U . . .
C57 C 0.2533(8) 0.4549(4) 0.60903(19) 0.0260(16) Uani 1 1 d . . . . .
H57A H 0.3169 0.4195 0.5993 0.031 Uiso 1 1 calc R U . . .
H57B H 0.1872 0.4283 0.6229 0.031 Uiso 1 1 calc R U . . .
C58 C 0.1779(10) 0.4934(5) 0.5809(2) 0.030(2) Uani 1 1 d . . . . .
H58A H 0.1216 0.4583 0.5682 0.036 Uiso 1 1 calc R U . . .
H58B H 0.2446 0.5144 0.5652 0.036 Uiso 1 1 calc R U . . .
C59 C 0.0869(11) 0.5528(5) 0.5944(3) 0.039(3) Uani 1 1 d . . . . .
H59A H 0.0134 0.5313 0.6079 0.046 Uiso 1 1 calc R U . . .
H59B H 0.0442 0.5789 0.5753 0.046 Uiso 1 1 calc R U . . .
C60 C 0.1679(9) 0.6057(5) 0.6161(2) 0.0295(19) Uani 1 1 d . . . . .
H60A H 0.1055 0.6423 0.6253 0.035 Uiso 1 1 calc R U . . .
H60B H 0.2356 0.6307 0.6020 0.035 Uiso 1 1 calc R U . . .
C61 C 0.3474(7) 0.7790(4) 0.60296(18) 0.0197(14) Uani 1 1 d . . . . .
H61 H 0.2777 0.7673 0.6202 0.024 Uiso 1 1 calc R U . . .
C62 C 0.2750(8) 0.7676(5) 0.5689(2) 0.0274(18) Uani 1 1 d . . . . .
H62A H 0.3366 0.7817 0.5505 0.033 Uiso 1 1 calc R U . . .
H62B H 0.2526 0.7161 0.5661 0.033 Uiso 1 1 calc R U . . .
C63 C 0.1436(9) 0.8124(7) 0.5667(2) 0.045(3) Uani 1 1 d . . . . .
H63A H 0.1015 0.8060 0.5442 0.054 Uiso 1 1 calc R U . . .
H63B H 0.0785 0.7948 0.5836 0.054 Uiso 1 1 calc R U . . .
C64 C 0.1712(11) 0.8921(7) 0.5727(3) 0.045(3) Uani 1 1 d . . . . .
H64A H 0.0836 0.9184 0.5729 0.055 Uiso 1 1 calc R U . . .
H64B H 0.2257 0.9112 0.5539 0.055 Uiso 1 1 calc R U . . .
C65 C 0.2470(10) 0.9053(5) 0.6057(2) 0.038(2) Uani 1 1 d . . . . .
H65A H 0.1874 0.8926 0.6247 0.045 Uiso 1 1 calc R U . . .
H65B H 0.2704 0.9569 0.6076 0.045 Uiso 1 1 calc R U . . .
C66 C 0.3775(8) 0.8602(4) 0.6077(2) 0.0251(16) Uani 1 1 d . . . . .
H66A H 0.4224 0.8678 0.6298 0.030 Uiso 1 1 calc R U . . .
H66B H 0.4409 0.8763 0.5900 0.030 Uiso 1 1 calc R U . . .
C67 C 0.5580(7) 0.7158(4) 0.58239(18) 0.0174(13) Uani 1 1 d . . . . .
H67 H 0.5032 0.7114 0.5612 0.021 Uiso 1 1 calc R U . . .
C68 C 0.6298(8) 0.6440(4) 0.5886(2) 0.0244(15) Uani 1 1 d . . . . .
H68A H 0.6771 0.6457 0.6106 0.029 Uiso 1 1 calc R U . . .
H68B H 0.5607 0.6053 0.5895 0.029 Uiso 1 1 calc R U . . .
C69 C 0.7329(9) 0.6258(5) 0.5614(2) 0.0328(19) Uani 1 1 d . . . . .
H69A H 0.7810 0.5809 0.5676 0.039 Uiso 1 1 calc R U . . .
H69B H 0.6842 0.6174 0.5399 0.039 Uiso 1 1 calc R U . . .
C70 C 0.8358(9) 0.6855(5) 0.5569(2) 0.0307(18) Uani 1 1 d . . . . .
H70A H 0.8972 0.6734 0.5382 0.037 Uiso 1 1 calc R U . . .
H70B H 0.8916 0.6905 0.5777 0.037 Uiso 1 1 calc R U . . .
C71 C 0.7640(10) 0.7564(6) 0.5494(3) 0.037(2) Uani 1 1 d . . . . .
H71A H 0.7142 0.7525 0.5277 0.044 Uiso 1 1 calc R U . . .
H71B H 0.8326 0.7951 0.5473 0.044 Uiso 1 1 calc R U . . .
C72 C 0.6630(8) 0.7764(4) 0.5774(2) 0.0206(14) Uani 1 1 d . . . . .
H72A H 0.7135 0.7847 0.5987 0.025 Uiso 1 1 calc R U . . .
H72B H 0.6152 0.8215 0.5713 0.025 Uiso 1 1 calc R U . . .

loop_
_atom_site_aniso_label
_atom_site_aniso_U_11
_atom_site_aniso_U_22
_atom_site_aniso_U_33
_atom_site_aniso_U_23
_atom_site_aniso_U_13
_atom_site_aniso_U_12
Hf1 0.01271(11) 0.01182(10) 0.01618(11) 0.00094(9) -0.00243(8) -0.00137(9)
C73 0.025(4) 0.023(4) 0.042(5) -0.001(3) -0.009(3) 0.002(3)
N1 0.015(3) 0.011(2) 0.016(3) -0.001(2) -0.001(2) 0.000(2)
N2 0.016(3) 0.010(2) 0.019(3) 0.002(2) -0.004(2) 0.000(2)
N3 0.017(3) 0.023(3) 0.021(3) 0.006(2) -0.002(2) -0.006(2)
C1 0.022(4) 0.015(3) 0.018(3) -0.001(3) -0.003(3) -0.002(3)
C2 0.013(3) 0.021(3) 0.024(3) 0.001(3) -0.002(2) 0.009(3)
C3 0.021(4) 0.049(5) 0.024(4) -0.014(4) 0.003(3) 0.014(3)
C4 0.026(4) 0.074(7) 0.024(4) 0.009(4) 0.008(3) 0.013(4)
C5 0.022(4) 0.050(6) 0.017(4) 0.007(3) 0.000(3) -0.012(4)
C6 0.014(3) 0.018(3) 0.026(4) 0.000(3) -0.001(3) 0.001(3)
C7 0.014(3) 0.013(3) 0.018(3) -0.001(3) -0.001(2) -0.006(2)
C13 0.017(3) 0.012(3) 0.015(3) 0.000(2) -0.004(2) 0.000(2)
C14 0.021(3) 0.010(3) 0.023(3) -0.002(2) -0.001(3) -0.001(2)
C15 0.028(4) 0.021(4) 0.028(4) -0.002(3) -0.002(3) -0.003(3)
C16 0.030(4) 0.036(4) 0.025(4) 0.001(3) -0.001(3) -0.019(3)
C17 0.019(4) 0.034(4) 0.035(4) -0.002(4) 0.005(3) -0.016(3)
C18 0.028(4) 0.032(4) 0.010(3) -0.002(3) 0.000(3) -0.016(3)
C19 0.018(3) 0.009(3) 0.018(3) 0.000(2) 0.003(3) 0.002(3)
C20 0.017(3) 0.016(3) 0.022(3) -0.003(3) -0.005(3) 0.001(2)
C21 0.027(4) 0.021(4) 0.034(5) 0.012(3) -0.002(4) 0.017(3)
C22 0.033(4) 0.020(4) 0.037(4) 0.009(3) -0.009(3) 0.005(3)
C23 0.043(5) 0.009(3) 0.033(4) 0.006(3) 0.008(3) 0.010(3)
C24 0.028(4) 0.024(4) 0.027(4) 0.003(3) 0.003(3) 0.010(3)
C31 0.029(4) 0.028(4) 0.012(3) -0.003(3) -0.004(3) 0.006(3)
C32 0.033(4) 0.020(4) 0.046(5) -0.006(3) -0.012(4) 0.002(3)
C33 0.060(7) 0.055(7) 0.037(5) -0.021(5) -0.023(5) 0.037(6)
C34 0.057(7) 0.067(7) 0.024(5) 0.013(5) 0.012(4) 0.042(6)
C35 0.046(6) 0.069(7) 0.036(6) 0.032(5) 0.023(5) 0.032(5)
C36 0.035(5) 0.029(4) 0.031(5) 0.014(4) 0.014(4) 0.010(4)
Hf2 0.01033(10) 0.01224(10) 0.01311(10) 0.00023(9) -0.00162(7) -0.00097(9)
C74 0.016(3) 0.011(3) 0.026(3) -0.003(2) -0.002(2) -0.001(2)
N4 0.010(2) 0.018(3) 0.017(3) 0.000(2) -0.003(2) -0.001(2)
N5 0.014(3) 0.018(3) 0.013(3) -0.001(2) -0.001(2) -0.003(2)
N6 0.017(3) 0.013(3) 0.016(3) -0.001(2) -0.002(2) 0.001(2)
C37 0.011(3) 0.016(3) 0.017(3) 0.001(2) -0.004(2) 0.000(2)
C38 0.011(3) 0.020(3) 0.022(3) 0.001(3) 0.001(2) 0.000(2)
C39 0.019(3) 0.029(3) 0.025(3) 0.003(3) -0.003(3) -0.011(3)
C40 0.024(4) 0.018(3) 0.040(4) -0.001(3) -0.011(3) -0.006(3)
C41 0.027(4) 0.017(3) 0.027(4) -0.003(3) -0.009(3) -0.003(3)
C42 0.014(3) 0.017(3) 0.020(3) -0.003(2) -0.003(2) -0.002(2)
C43 0.004(3) 0.026(4) 0.023(4) 0.007(3) -0.008(2) 0.000(3)
C44 0.018(3) 0.034(4) 0.019(3) 0.014(3) -0.003(3) -0.005(3)
C45 0.032(5) 0.043(5) 0.027(4) 0.018(3) -0.016(4) -0.025(4)
C46 0.030(4) 0.028(4) 0.066(7) 0.024(4) -0.020(4) -0.006(4)
C47 0.027(4) 0.029(5) 0.067(7) -0.002(4) -0.019(4) 0.003(3)
C48 0.034(5) 0.011(3) 0.033(5) 0.000(3) -0.007(4) 0.002(3)
C49 0.006(3) 0.015(3) 0.013(3) 0.000(2) 0.003(2) 0.002(2)
C50 0.016(3) 0.019(3) 0.019(3) 0.000(3) -0.001(2) -0.004(3)
C51 0.017(3) 0.021(3) 0.023(3) -0.007(3) 0.002(3) -0.005(3)
C52 0.024(3) 0.026(3) 0.017(3) 0.001(3) 0.001(3) -0.005(3)
C53 0.024(4) 0.011(3) 0.018(3) 0.007(2) -0.003(3) 0.008(3)
C54 0.019(3) 0.017(3) 0.014(3) 0.005(2) -0.001(3) -0.003(3)
C55 0.019(3) 0.013(3) 0.016(3) -0.001(2) -0.004(2) -0.003(3)
C56 0.024(3) 0.019(3) 0.029(4) -0.009(3) -0.007(3) -0.002(3)
C57 0.033(4) 0.018(3) 0.027(4) -0.006(3) -0.010(3) -0.002(3)
C58 0.052(5) 0.025(4) 0.014(3) 0.002(3) -0.010(3) -0.015(3)
C59 0.040(5) 0.032(4) 0.044(5) -0.011(4) -0.034(4) 0.005(3)
C60 0.031(4) 0.022(4) 0.035(4) -0.005(3) -0.022(3) 0.007(3)
C61 0.012(3) 0.029(4) 0.018(3) 0.009(3) -0.003(2) -0.005(2)
C62 0.017(3) 0.049(5) 0.017(3) 0.012(3) -0.003(2) -0.004(3)
C63 0.020(4) 0.091(9) 0.022(4) 0.005(5) -0.004(3) 0.007(5)
C64 0.035(5) 0.069(7) 0.032(5) 0.023(5) 0.006(4) 0.025(5)
C65 0.033(4) 0.040(5) 0.040(5) 0.018(4) 0.010(3) 0.009(4)
C66 0.023(3) 0.015(3) 0.037(4) 0.012(3) 0.006(3) 0.002(2)
C67 0.019(3) 0.017(3) 0.016(3) -0.002(3) 0.000(3) -0.003(3)
C68 0.030(4) 0.016(3) 0.028(4) -0.005(3) -0.003(3) -0.006(3)
C69 0.032(4) 0.041(5) 0.025(4) -0.009(4) -0.004(3) 0.008(4)
C70 0.029(4) 0.037(4) 0.026(4) 0.004(3) 0.008(3) 0.012(4)
C71 0.032(5) 0.044(5) 0.036(5) 0.018(4) 0.017(4) 0.014(4)
C72 0.020(3) 0.018(3) 0.025(4) 0.004(3) 0.003(3) -0.003(3)

loop_
_atom_type_symbol
_atom_type_description
_atom_type_scat_dispersion_real
_atom_type_scat_dispersion_imag
_atom_type_scat_source
C C 0.0033 0.0016 'International Tables Vol C Tables 4.2.6.8 and 6.1.1.4'
H H 0.0000 0.0000 'International Tables Vol C Tables 4.2.6.8 and 6.1.1.4'
N N 0.0061 0.0033 'International Tables Vol C Tables 4.2.6.8 and 6.1.1.4'
Hf Hf -0.5830 6.1852 'International Tables Vol C Tables 4.2.6.8 and 6.1.1.4'

loop_
_geom_angle_atom_site_label_1
_geom_angle_atom_site_label_2
_geom_angle_atom_site_label_3
_geom_angle
N1 Hf1 N2 112.9(2)
N1 Hf1 N3 111.8(2)
N2 Hf1 N3 114.2(2)
N1 Hf1 C73 106.0(3)
N2 Hf1 C73 103.5(3)
N3 Hf1 C73 107.7(3)
Hf1 C73 H73A 109.5
Hf1 C73 H73B 109.5
H73A C73 H73B 109.5
Hf1 C73 H73C 109.5
H73A C73 H73C 109.5
H73B C73 H73C 109.5
C7 N1 C1 115.2(6)
C7 N1 Hf1 136.8(4)
C1 N1 Hf1 107.5(4)
C19 N2 C13 114.1(5)
C19 N2 Hf1 139.0(5)
C13 N2 Hf1 106.6(4)
C25B N3 C31 112.7(10)
C31 N3 C25A 119.2(7)
C25B N3 Hf1 112.7(9)
C31 N3 Hf1 134.5(5)
C25A N3 Hf1 105.6(6)
N1 C1 C2 115.8(6)
N1 C1 C6 112.4(6)
C2 C1 C6 109.4(6)
N1 C1 H1 106.2
C2 C1 H1 106.2
C6 C1 H1 106.2
C1 C2 C3 111.7(6)
C1 C2 H2A 109.3
C3 C2 H2A 109.3
C1 C2 H2B 109.3
C3 C2 H2B 109.3
H2A C2 H2B 107.9
C4 C3 C2 111.1(7)
C4 C3 H3A 109.4
C2 C3 H3A 109.4
C4 C3 H3B 109.4
C2 C3 H3B 109.4
H3A C3 H3B 108.0
C3 C4 C5 111.1(7)
C3 C4 H4A 109.4
C5 C4 H4A 109.4
C3 C4 H4B 109.4
C5 C4 H4B 109.4
H4A C4 H4B 108.0
C4 C5 C6 111.8(7)
C4 C5 H5A 109.3
C6 C5 H5A 109.3
C4 C5 H5B 109.3
C6 C5 H5B 109.3
H5A C5 H5B 107.9
C5 C6 C1 109.3(6)
C5 C6 H6A 109.8
C1 C6 H6A 109.8
C5 C6 H6B 109.8
C1 C6 H6B 109.8
H6A C6 H6B 108.3
N1 C7 C8A 111.9(7)
N1 C7 C12B 114.6(8)
N1 C7 C12A 110.6(7)
C8A C7 C12A 109.2(9)
N1 C7 C8B 111.1(8)
C12B C7 C8B 109.4(10)
N1 C7 H7A 108.4
C8A C7 H7A 108.4
C12A C7 H7A 108.4
N1 C7 H7B 107.1
C12B C7 H7B 107.1
C8B C7 H7B 107.1
C7 C8A C9A 113.6(9)
C7 C8A H8AA 108.8
C9A C8A H8AA 108.8
C7 C8A H8AB 108.8
C9A C8A H8AB 108.8
H8AA C8A H8AB 107.7
C10A C9A C8A 111.0(12)
C10A C9A H9AA 109.4
C8A C9A H9AA 109.4
C10A C9A H9AB 109.4
C8A C9A H9AB 109.4
H9AA C9A H9AB 108.0
C11A C10A C9A 112.1(12)
C11A C10A H10A 109.2
C9A C10A H10A 109.2
C11A C10A H10B 109.2
C9A C10A H10B 109.2
H10A C10A H10B 107.9
C10A C11A C12A 111.1(13)
C10A C11A H11A 109.4
C12A C11A H11A 109.4
C10A C11A H11B 109.4
C12A C11A H11B 109.4
H11A C11A H11B 108.0
C7 C12A C11A 111.9(11)
C7 C12A H12A 109.2
C11A C12A H12A 109.2
C7 C12A H12B 109.2
C11A C12A H12B 109.2
H12A C12A H12B 107.9
C9B C8B C7 109.8(13)
C9B C8B H8BA 109.7
C7 C8B H8BA 109.7
C9B C8B H8BB 109.7
C7 C8B H8BB 109.7
H8BA C8B H8BB 108.2
C10B C9B C8B 113.3(17)
C10B C9B H9BA 108.9
C8B C9B H9BA 108.9
C10B C9B H9BB 108.9
C8B C9B H9BB 108.9
H9BA C9B H9BB 107.7
C11B C10B C9B 112.9(16)
C11B C10B H10C 109.0
C9B C10B H10C 109.0
C11B C10B H10D 109.0
C9B C10B H10D 109.0
H10C C10B H10D 107.8
C10B C11B C12B 109.5(16)
C10B C11B H11C 109.8
C12B C11B H11C 109.8
C10B C11B H11D 109.8
C12B C11B H11D 109.8
H11C C11B H11D 108.2
C7 C12B C11B 111.5(13)
C7 C12B H12C 109.3
C11B C12B H12C 109.3
C7 C12B H12D 109.3
C11B C12B H12D 109.3
H12C C12B H12D 108.0
N2 C13 C14 113.9(6)
N2 C13 C18 112.7(5)
C14 C13 C18 109.7(6)
N2 C13 H13 106.7
C14 C13 H13 106.7
C18 C13 H13 106.7
C13 C14 C15 111.8(6)
C13 C14 H14A 109.2
C15 C14 H14A 109.2
C13 C14 H14B 109.2
C15 C14 H14B 109.2
H14A C14 H14B 107.9
C16 C15 C14 111.2(7)
C16 C15 H15A 109.4
C14 C15 H15A 109.4
C16 C15 H15B 109.4
C14 C15 H15B 109.4
H15A C15 H15B 108.0
C15 C16 C17 111.8(7)
C15 C16 H16A 109.3
C17 C16 H16A 109.3
C15 C16 H16B 109.3
C17 C16 H16B 109.3
H16A C16 H16B 107.9
C16 C17 C18 112.4(7)
C16 C17 H17A 109.1
C18 C17 H17A 109.1
C16 C17 H17B 109.1
C18 C17 H17B 109.1
H17A C17 H17B 107.8
C17 C18 C13 111.1(7)
C17 C18 H18A 109.4
C13 C18 H18A 109.4
C17 C18 H18B 109.4
C13 C18 H18B 109.4
H18A C18 H18B 108.0
N2 C19 C20 112.5(6)
N2 C19 C24 110.0(6)
C20 C19 C24 109.7(6)
N2 C19 H19 108.2
C20 C19 H19 108.2
C24 C19 H19 108.2
C21 C20 C19 112.0(7)
C21 C20 H20A 109.2
C19 C20 H20A 109.2
C21 C20 H20B 109.2
C19 C20 H20B 109.2
H20A C20 H20B 107.9
C20 C21 C22 110.2(7)
C20 C21 H21A 109.6
C22 C21 H21A 109.6
C20 C21 H21B 109.6
C22 C21 H21B 109.6
H21A C21 H21B 108.1
C23 C22 C21 109.8(7)
C23 C22 H22A 109.7
C21 C22 H22A 109.7
C23 C22 H22B 109.7
C21 C22 H22B 109.7
H22A C22 H22B 108.2
C22 C23 C24 111.5(7)
C22 C23 H23A 109.3
C24 C23 H23A 109.3
C22 C23 H23B 109.3
C24 C23 H23B 109.3
H23A C23 H23B 108.0
C23 C24 C19 109.7(7)
C23 C24 H24A 109.7
C19 C24 H24A 109.7
C23 C24 H24B 109.7
C19 C24 H24B 109.7
H24A C24 H24B 108.2
C26A C25A C30A 108.8(11)
C26A C25A N3 117.2(10)
C30A C25A N3 111.6(11)
C26A C25A H25A 106.2
C30A C25A H25A 106.2
N3 C25A H25A 106.2
C25A C26A C27A 111.8(11)
C25A C26A H26A 109.2
C27A C26A H26A 109.2
C25A C26A H26B 109.2
C27A C26A H26B 109.2
H26A C26A H26B 107.9
C26A C27A C28A 109.3(13)
C26A C27A H27A 109.8
C28A C27A H27A 109.8
C26A C27A H27B 109.8
C28A C27A H27B 109.8
H27A C27A H27B 108.3
C27A C28A C29A 112.5(14)
C27A C28A H28A 109.1
C29A C28A H28A 109.1
C27A C28A H28B 109.1
C29A C28A H28B 109.1
H28A C28A H28B 107.8
C30A C29A C28A 109.9(12)
C30A C29A H29A 109.7
C28A C29A H29A 109.7
C30A C29A H29B 109.7
C28A C29A H29B 109.7
H29A C29A H29B 108.2
C29A C30A C25A 112.1(12)
C29A C30A H30A 109.2
C25A C30A H30A 109.2
C29A C30A H30B 109.2
C25A C30A H30B 109.2
H30A C30A H30B 107.9
N3 C25B C30B 119.1(17)
N3 C25B C26B 111.7(15)
C30B C25B C26B 109.7(16)
N3 C25B H25B 105.0
C30B C25B H25B 105.0
C26B C25B H25B 105.0
C25B C26B C27B 111.8(16)
C25B C26B H26C 109.3
C27B C26B H26C 109.3
C25B C26B H26D 109.3
C27B C26B H26D 109.3
H26C C26B H26D 107.9
C28B C27B C26B 107.6(16)
C28B C27B H27C 110.2
C26B C27B H27C 110.2
C28B C27B H27D 110.2
C26B C27B H27D 110.2
H27C C27B H27D 108.5
C27B C28B C29B 115.8(17)
C27B C28B H28C 108.3
C29B C28B H28C 108.3
C27B C28B H28D 108.3
C29B C28B H28D 108.3
H28C C28B H28D 107.4
C30B C29B C28B 109.1(16)
C30B C29B H29C 109.9
C28B C29B H29C 109.9
C30B C29B H29D 109.9
C28B C29B H29D 109.9
H29C C29B H29D 108.3
C25B C30B C29B 111.5(16)
C25B C30B H30C 109.3
C29B C30B H30C 109.3
C25B C30B H30D 109.3
C29B C30B H30D 109.3
H30C C30B H30D 108.0
N3 C31 C36 115.4(7)
N3 C31 C32 109.5(7)
C36 C31 C32 110.7(7)
N3 C31 H31 106.9
C36 C31 H31 106.9
C32 C31 H31 106.9
C33 C32 C31 112.8(8)
C33 C32 H32A 109.0
C31 C32 H32A 109.0
C33 C32 H32B 109.0
C31 C32 H32B 109.0
H32A C32 H32B 107.8
C34 C33 C32 111.7(8)
C34 C33 H33A 109.3
C32 C33 H33A 109.3
C34 C33 H33B 109.3
C32 C33 H33B 109.3
H33A C33 H33B 107.9
C33 C34 C35 111.2(10)
C33 C34 H34A 109.4
C35 C34 H34A 109.4
C33 C34 H34B 109.4
C35 C34 H34B 109.4
H34A C34 H34B 108.0
C36 C35 C34 110.3(8)
C36 C35 H35A 109.6
C34 C35 H35A 109.6
C36 C35 H35B 109.6
C34 C35 H35B 109.6
H35A C35 H35B 108.1
C31 C36 C35 113.0(9)
C31 C36 H36A 109.0
C35 C36 H36A 109.0
C31 C36 H36B 109.0
C35 C36 H36B 109.0
H36A C36 H36B 107.8
N5 Hf2 N4 112.5(2)
N5 Hf2 N6 111.8(2)
N4 Hf2 N6 115.1(2)
N5 Hf2 C74 104.9(2)
N4 Hf2 C74 103.3(2)
N6 Hf2 C74 108.2(2)
Hf2 C74 H74A 109.5
Hf2 C74 H74B 109.5
H74A C74 H74B 109.5
Hf2 C74 H74C 109.5
H74A C74 H74C 109.5
H74B C74 H74C 109.5
C43 N4 C37 114.7(5)
C43 N4 Hf2 137.9(5)
C37 N4 Hf2 107.0(4)
C55 N5 C49 114.6(5)
C55 N5 Hf2 137.1(5)
C49 N5 Hf2 108.2(4)
C61 N6 C67 117.0(5)
C61 N6 Hf2 109.1(4)
C67 N6 Hf2 134.0(4)
N4 C37 C38 114.3(6)
N4 C37 C42 113.3(6)
C38 C37 C42 109.8(5)
N4 C37 H37 106.3
C38 C37 H37 106.3
C42 C37 H37 106.3
C39 C38 C37 114.3(6)
C39 C38 H38A 108.7
C37 C38 H38A 108.7
C39 C38 H38B 108.7
C37 C38 H38B 108.7
H38A C38 H38B 107.6
C38 C39 C40 112.5(7)
C38 C39 H39A 109.1
C40 C39 H39A 109.1
C38 C39 H39B 109.1
C40 C39 H39B 109.1
H39A C39 H39B 107.8
C41 C40 C39 110.6(6)
C41 C40 H40A 109.5
C39 C40 H40A 109.5
C41 C40 H40B 109.5
C39 C40 H40B 109.5
H40A C40 H40B 108.1
C40 C41 C42 111.1(6)
C40 C41 H41A 109.4
C42 C41 H41A 109.4
C40 C41 H41B 109.4
C42 C41 H41B 109.4
H41A C41 H41B 108.0
C37 C42 C41 111.3(6)
C37 C42 H42A 109.4
C41 C42 H42A 109.4
C37 C42 H42B 109.4
C41 C42 H42B 109.4
H42A C42 H42B 108.0
N4 C43 C44 113.8(6)
N4 C43 C48 111.6(6)
C44 C43 C48 111.2(7)
N4 C43 H43 106.6
C44 C43 H43 106.6
C48 C43 H43 106.6
C43 C44 C45 111.2(7)
C43 C44 H44A 109.4
C45 C44 H44A 109.4
C43 C44 H44B 109.4
C45 C44 H44B 109.4
H44A C44 H44B 108.0
C46 C45 C44 111.6(7)
C46 C45 H45A 109.3
C44 C45 H45A 109.3
C46 C45 H45B 109.3
C44 C45 H45B 109.3
H45A C45 H45B 108.0
C47 C46 C45 112.9(8)
C47 C46 H46A 109.0
C45 C46 H46A 109.0
C47 C46 H46B 109.0
C45 C46 H46B 109.0
H46A C46 H46B 107.8
C46 C47 C48 112.6(8)
C46 C47 H47A 109.1
C48 C47 H47A 109.1
C46 C47 H47B 109.1
C48 C47 H47B 109.1
H47A C47 H47B 107.8
C47 C48 C43 112.4(7)
C47 C48 H48A 109.1
C43 C48 H48A 109.1
C47 C48 H48B 109.1
C43 C48 H48B 109.1
H48A C48 H48B 107.8
N5 C49 C54 115.6(6)
N5 C49 C50 110.9(5)
C54 C49 C50 109.0(6)
N5 C49 H49 107.0
C54 C49 H49 107.0
C50 C49 H49 107.0
C51 C50 C49 112.0(6)
C51 C50 H50A 109.2
C49 C50 H50A 109.2
C51 C50 H50B 109.2
C49 C50 H50B 109.2
H50A C50 H50B 107.9
C52 C51 C50 112.0(6)
C52 C51 H51A 109.2
C50 C51 H51A 109.2
C52 C51 H51B 109.2
C50 C51 H51B 109.2
H51A C51 H51B 107.9
C53 C52 C51 111.7(6)
C53 C52 H52A 109.3
C51 C52 H52A 109.3
C53 C52 H52B 109.3
C51 C52 H52B 109.3
H52A C52 H52B 107.9
C54 C53 C52 111.7(6)
C54 C53 H53A 109.3
C52 C53 H53A 109.3
C54 C53 H53B 109.3
C52 C53 H53B 109.3
H53A C53 H53B 108.0
C53 C54 C49 112.7(6)
C53 C54 H54A 109.0
C49 C54 H54A 109.0
C53 C54 H54B 109.0
C49 C54 H54B 109.0
H54A C54 H54B 107.8
N5 C55 C60 111.7(6)
N5 C55 C56 111.7(6)
C60 C55 C56 110.1(6)
N5 C55 H55 107.7
C60 C55 H55 107.7
C56 C55 H55 107.7
C57 C56 C55 111.8(6)
C57 C56 H56A 109.3
C55 C56 H56A 109.3
C57 C56 H56B 109.3
C55 C56 H56B 109.3
H56A C56 H56B 107.9
C58 C57 C56 111.6(7)
C58 C57 H57A 109.3
C56 C57 H57A 109.3
C58 C57 H57B 109.3
C56 C57 H57B 109.3
H57A C57 H57B 108.0
C57 C58 C59 111.5(7)
C57 C58 H58A 109.3
C59 C58 H58A 109.3
C57 C58 H58B 109.3
C59 C58 H58B 109.3
H58A C58 H58B 108.0
C58 C59 C60 111.2(8)
C58 C59 H59A 109.4
C60 C59 H59A 109.4
C58 C59 H59B 109.4
C60 C59 H59B 109.4
H59A C59 H59B 108.0
C59 C60 C55 111.3(7)
C59 C60 H60A 109.4
C55 C60 H60A 109.4
C59 C60 H60B 109.4
C55 C60 H60B 109.4
H60A C60 H60B 108.0
N6 C61 C62 115.7(7)
N6 C61 C66 115.5(6)
C62 C61 C66 109.1(6)
N6 C61 H61 105.1
C62 C61 H61 105.1
C66 C61 H61 105.1
C63 C62 C61 110.9(7)
C63 C62 H62A 109.5
C61 C62 H62A 109.5
C63 C62 H62B 109.5
C61 C62 H62B 109.5
H62A C62 H62B 108.1
C64 C63 C62 111.7(8)
C64 C63 H63A 109.3
C62 C63 H63A 109.3
C64 C63 H63B 109.3
C62 C63 H63B 109.3
H63A C63 H63B 107.9
C63 C64 C65 112.0(8)
C63 C64 H64A 109.2
C65 C64 H64A 109.2
C63 C64 H64B 109.2
C65 C64 H64B 109.2
H64A C64 H64B 107.9
C64 C65 C66 110.9(8)
C64 C65 H65A 109.5
C66 C65 H65A 109.5
C64 C65 H65B 109.5
C66 C65 H65B 109.5
H65A C65 H65B 108.0
C65 C66 C61 111.6(7)
C65 C66 H66A 109.3
C61 C66 H66A 109.3
C65 C66 H66B 109.3
C61 C66 H66B 109.3
H66A C66 H66B 108.0
N6 C67 C68 109.3(6)
N6 C67 C72 113.2(6)
C68 C67 C72 110.5(6)
N6 C67 H67 107.9
C68 C67 H67 107.9
C72 C67 H67 107.9
C69 C68 C67 112.9(7)
C69 C68 H68A 109.0
C67 C68 H68A 109.0
C69 C68 H68B 109.0
C67 C68 H68B 109.0
H68A C68 H68B 107.8
C70 C69 C68 111.7(7)
C70 C69 H69A 109.3
C68 C69 H69A 109.3
C70 C69 H69B 109.3
C68 C69 H69B 109.3
H69A C69 H69B 107.9
C69 C70 C71 110.4(8)
C69 C70 H70A 109.6
C71 C70 H70A 109.6
C69 C70 H70B 109.6
C71 C70 H70B 109.6
H70A C70 H70B 108.1
C70 C71 C72 111.5(7)
C70 C71 H71A 109.3
C72 C71 H71A 109.3
C70 C71 H71B 109.3
C72 C71 H71B 109.3
H71A C71 H71B 108.0
C67 C72 C71 110.7(7)
C67 C72 H72A 109.5
C71 C72 H72A 109.5
C67 C72 H72B 109.5
C71 C72 H72B 109.5
H72A C72 H72B 108.1

loop_
_geom_bond_atom_site_label_1
_geom_bond_atom_site_label_2
_geom_bond_distance
Hf1 N1 2.039(6)
Hf1 N2 2.044(6)
Hf1 N3 2.051(6)
Hf1 C73 2.248(8)
C73 H73A 0.9800
C73 H73B 0.9800
C73 H73C 0.9800
N1 C7 1.467(8)
N1 C1 1.484(9)
N2 C19 1.477(9)
N2 C13 1.483(9)
N3 C25B 1.43(2)
N3 C31 1.466(10)
N3 C25A 1.548(15)
C1 C2 1.507(10)
C1 C6 1.562(11)
C1 H1 1.0000
C2 C3 1.528(11)
C2 H2A 0.9900
C2 H2B 0.9900
C3 C4 1.517(14)
C3 H3A 0.9900
C3 H3B 0.9900
C4 C5 1.518(13)
C4 H4A 0.9900
C4 H4B 0.9900
C5 C6 1.545(12)
C5 H5A 0.9900
C5 H5B 0.9900
C6 H6A 0.9900
C6 H6B 0.9900
C7 C8A 1.490(14)
C7 C12B 1.504(18)
C7 C12A 1.534(15)
C7 C8B 1.577(19)
C7 H7A 1.0000
C7 H7B 1.0000
C8A C9A 1.525(18)
C8A H8AA 0.9900
C8A H8AB 0.9900
C9A C10A 1.519(19)
C9A H9AA 0.9900
C9A H9AB 0.9900
C10A C11A 1.51(2)
C10A H10A 0.9900
C10A H10B 0.9900
C11A C12A 1.54(2)
C11A H11A 0.9900
C11A H11B 0.9900
C12A H12A 0.9900
C12A H12B 0.9900
C8B C9B 1.55(3)
C8B H8BA 0.9900
C8B H8BB 0.9900
C9B C10B 1.49(3)
C9B H9BA 0.9900
C9B H9BB 0.9900
C10B C11B 1.47(3)
C10B H10C 0.9900
C10B H10D 0.9900
C11B C12B 1.57(2)
C11B H11C 0.9900
C11B H11D 0.9900
C12B H12C 0.9900
C12B H12D 0.9900
C13 C14 1.528(9)
C13 C18 1.562(10)
C13 H13 1.0000
C14 C15 1.532(10)
C14 H14A 0.9900
C14 H14B 0.9900
C15 C16 1.515(12)
C15 H15A 0.9900
C15 H15B 0.9900
C16 C17 1.528(12)
C16 H16A 0.9900
C16 H16B 0.9900
C17 C18 1.528(11)
C17 H17A 0.9900
C17 H17B 0.9900
C18 H18A 0.9900
C18 H18B 0.9900
C19 C20 1.524(10)
C19 C24 1.539(11)
C19 H19 1.0000
C20 C21 1.508(10)
C20 H20A 0.9900
C20 H20B 0.9900
C21 C22 1.572(13)
C21 H21A 0.9900
C21 H21B 0.9900
C22 C23 1.527(13)
C22 H22A 0.9900
C22 H22B 0.9900
C23 C24 1.534(11)
C23 H23A 0.9900
C23 H23B 0.9900
C24 H24A 0.9900
C24 H24B 0.9900
C25A C26A 1.518(19)
C25A C30A 1.54(2)
C25A H25A 1.0000
C26A C27A 1.535(18)
C26A H26A 0.9900
C26A H26B 0.9900
C27A C28A 1.54(2)
C27A H27A 0.9900
C27A H27B 0.9900
C28A C29A 1.55(2)
C28A H28A 0.9900
C28A H28B 0.9900
C29A C30A 1.53(2)
C29A H29A 0.9900
C29A H29B 0.9900
C30A H30A 0.9900
C30A H30B 0.9900
C25B C30B 1.49(3)
C25B C26B 1.53(3)
C25B H25B 1.0000
C26B C27B 1.55(3)
C26B H26C 0.9900
C26B H26D 0.9900
C27B C28B 1.51(3)
C27B H27C 0.9900
C27B H27D 0.9900
C28B C29B 1.55(3)
C28B H28C 0.9900
C28B H28D 0.9900
C29B C30B 1.53(2)
C29B H29C 0.9900
C29B H29D 0.9900
C30B H30C 0.9900
C30B H30D 0.9900
C31 C36 1.517(13)
C31 C32 1.531(11)
C31 H31 1.0000
C32 C33 1.524(15)
C32 H32A 0.9900
C32 H32B 0.9900
C33 C34 1.509(18)
C33 H33A 0.9900
C33 H33B 0.9900
C34 C35 1.522(14)
C34 H34A 0.9900
C34 H34B 0.9900
C35 C36 1.518(12)
C35 H35A 0.9900
C35 H35B 0.9900
C36 H36A 0.9900
C36 H36B 0.9900
Hf2 N5 2.031(6)
Hf2 N4 2.034(5)
Hf2 N6 2.048(6)
Hf2 C74 2.245(7)
C74 H74A 0.9800
C74 H74B 0.9800
C74 H74C 0.9800
N4 C43 1.467(9)
N4 C37 1.471(9)
N5 C55 1.473(8)
N5 C49 1.481(8)
N6 C61 1.480(9)
N6 C67 1.481(9)
C37 C38 1.525(9)
C37 C42 1.526(9)
C37 H37 1.0000
C38 C39 1.511(10)
C38 H38A 0.9900
C38 H38B 0.9900
C39 C40 1.532(11)
C39 H39A 0.9900
C39 H39B 0.9900
C40 C41 1.530(12)
C40 H40A 0.9900
C40 H40B 0.9900
C41 C42 1.531(10)
C41 H41A 0.9900
C41 H41B 0.9900
C42 H42A 0.9900
C42 H42B 0.9900
C43 C44 1.528(11)
C43 C48 1.533(11)
C43 H43 1.0000
C44 C45 1.565(12)
C44 H44A 0.9900
C44 H44B 0.9900
C45 C46 1.486(15)
C45 H45A 0.9900
C45 H45B 0.9900
C46 C47 1.483(16)
C46 H46A 0.9900
C46 H46B 0.9900
C47 C48 1.531(12)
C47 H47A 0.9900
C47 H47B 0.9900
C48 H48A 0.9900
C48 H48B 0.9900
C49 C54 1.527(10)
C49 C50 1.547(10)
C49 H49 1.0000
C50 C51 1.528(10)
C50 H50A 0.9900
C50 H50B 0.9900
C51 C52 1.525(11)
C51 H51A 0.9900
C51 H51B 0.9900
C52 C53 1.524(11)
C52 H52A 0.9900
C52 H52B 0.9900
C53 C54 1.508(11)
C53 H53A 0.9900
C53 H53B 0.9900
C54 H54A 0.9900
C54 H54B 0.9900
C55 C60 1.530(10)
C55 C56 1.536(10)
C55 H55 1.0000
C56 C57 1.526(10)
C56 H56A 0.9900
C56 H56B 0.9900
C57 C58 1.516(11)
C57 H57A 0.9900
C57 H57B 0.9900
C58 C59 1.523(14)
C58 H58A 0.9900
C58 H58B 0.9900
C59 C60 1.527(11)
C59 H59A 0.9900
C59 H59B 0.9900
C60 H60A 0.9900
C60 H60B 0.9900
C61 C62 1.538(10)
C61 C66 1.548(11)
C61 H61 1.0000
C62 C63 1.538(13)
C62 H62A 0.9900
C62 H62B 0.9900
C63 C64 1.524(18)
C63 H63A 0.9900
C63 H63B 0.9900
C64 C65 1.525(15)
C64 H64A 0.9900
C64 H64B 0.9900
C65 C66 1.534(11)
C65 H65A 0.9900
C65 H65B 0.9900
C66 H66A 0.9900
C66 H66B 0.9900
C67 C68 1.530(11)
C67 C72 1.542(10)
C67 H67 1.0000
C68 C69 1.526(12)
C68 H68A 0.9900
C68 H68B 0.9900
C69 C70 1.514(13)
C69 H69A 0.9900
C69 H69B 0.9900
C70 C71 1.524(12)
C70 H70A 0.9900
C70 H70B 0.9900
C71 C72 1.544(11)
C71 H71A 0.9900
C71 H71B 0.9900
C72 H72A 0.9900
C72 H72B 0.9900

loop_
_geom_torsion_atom_site_label_1
_geom_torsion_atom_site_label_2
_geom_torsion_atom_site_label_3
_geom_torsion_atom_site_label_4
_geom_torsion
C7 N1 C1 C2 68.3(8)
Hf1 N1 C1 C2 -104.6(6)
C7 N1 C1 C6 -58.5(8)
Hf1 N1 C1 C6 128.6(5)
N1 C1 C2 C3 173.0(7)
C6 C1 C2 C3 -58.7(8)
C1 C2 C3 C4 57.5(9)
C2 C3 C4 C5 -54.7(10)
C3 C4 C5 C6 55.4(10)
C4 C5 C6 C1 -56.5(9)
N1 C1 C6 C5 -172.3(6)
C2 C1 C6 C5 57.5(8)
C1 N1 C7 C8A 115.7(8)
Hf1 N1 C7 C8A -74.2(9)
C1 N1 C7 C12B -92.6(10)
Hf1 N1 C7 C12B 77.6(11)
C1 N1 C7 C12A -122.3(8)
Hf1 N1 C7 C12A 47.8(10)
C1 N1 C7 C8B 142.8(9)
Hf1 N1 C7 C8B -47.1(11)
N1 C7 C8A C9A 178.6(9)
C12A C7 C8A C9A 55.9(13)
C7 C8A C9A C10A -54.9(15)
C8A C9A C10A C11A 52.6(16)
C9A C10A C11A C12A -53.6(17)
N1 C7 C12A C11A -179.3(10)
C8A C7 C12A C11A -55.8(14)
C10A C11A C12A C7 55.4(16)
N1 C7 C8B C9B -179.0(12)
C12B C7 C8B C9B 53.4(17)
C7 C8B C9B C10B -52(2)
C8B C9B C10B C11B 55(2)
C9B C10B C11B C12B -57(2)
N1 C7 C12B C11B 176.7(11)
C8B C7 C12B C11B -57.8(16)
C10B C11B C12B C7 59.5(19)
C19 N2 C13 C14 66.2(7)
Hf1 N2 C13 C14 -108.6(5)
C19 N2 C13 C18 -59.6(7)
Hf1 N2 C13 C18 125.6(5)
N2 C13 C14 C15 175.9(6)
C18 C13 C14 C15 -56.7(8)
C13 C14 C15 C16 57.0(8)
C14 C15 C16 C17 -54.3(9)
C15 C16 C17 C18 53.7(10)
C16 C17 C18 C13 -53.8(9)
N2 C13 C18 C17 -177.1(6)
C14 C13 C18 C17 54.9(8)
C13 N2 C19 C20 -106.7(7)
Hf1 N2 C19 C20 65.6(9)
C13 N2 C19 C24 130.6(7)
Hf1 N2 C19 C24 -57.0(10)
N2 C19 C20 C21 178.1(6)
C24 C19 C20 C21 -59.0(9)
C19 C20 C21 C22 57.3(9)
C20 C21 C22 C23 -55.3(10)
C21 C22 C23 C24 56.5(10)
C22 C23 C24 C19 -58.4(10)
N2 C19 C24 C23 -177.6(7)
C20 C19 C24 C23 58.1(9)
C31 N3 C25A C26A 80.5(13)
Hf1 N3 C25A C26A -91.9(11)
C31 N3 C25A C30A -45.9(13)
Hf1 N3 C25A C30A 141.7(9)
C30A C25A C26A C27A -59.5(15)
N3 C25A C26A C27A 172.7(10)
C25A C26A C27A C28A 58.3(16)
C26A C27A C28A C29A -55.1(17)
C27A C28A C29A C30A 54.0(17)
C28A C29A C30A C25A -55.3(17)
C26A C25A C30A C29A 58.1(15)
N3 C25A C30A C29A -171.0(11)
C31 N3 C25B C30B -49.8(19)
Hf1 N3 C25B C30B 126.9(15)
C31 N3 C25B C26B 79.8(17)
Hf1 N3 C25B C26B -103.4(15)
N3 C25B C26B C27B 164.5(15)
C30B C25B C26B C27B -61(2)
C25B C26B C27B C28B 56(2)
C26B C27B C28B C29B -52(2)
C27B C28B C29B C30B 53(2)
N3 C25B C30B C29B -169.2(15)
C26B C25B C30B C29B 60(2)
C28B C29B C30B C25B -55(2)
C25B N3 C31 C36 -90.8(12)
C25A N3 C31 C36 -76.3(10)
Hf1 N3 C31 C36 93.4(8)
C25B N3 C31 C32 143.5(11)
C25A N3 C31 C32 158.0(8)
Hf1 N3 C31 C32 -32.3(10)
N3 C31 C32 C33 179.3(7)
C36 C31 C32 C33 51.0(10)
C31 C32 C33 C34 -53.1(10)
C32 C33 C34 C35 55.7(11)
C33 C34 C35 C36 -56.7(13)
N3 C31 C36 C35 -178.1(7)
C32 C31 C36 C35 -53.0(10)
C34 C35 C36 C31 56.1(13)
C43 N4 C37 C38 62.4(8)
Hf2 N4 C37 C38 -123.5(5)
C43 N4 C37 C42 -64.4(8)
Hf2 N4 C37 C42 109.7(5)
N4 C37 C38 C39 178.9(6)
C42 C37 C38 C39 -52.5(8)
C37 C38 C39 C40 51.3(8)
C38 C39 C40 C41 -51.8(9)
C39 C40 C41 C42 55.7(9)
N4 C37 C42 C41 -175.3(6)
C38 C37 C42 C41 55.5(7)
C40 C41 C42 C37 -58.7(8)
C37 N4 C43 C44 103.6(7)
Hf2 N4 C43 C44 -68.0(9)
C37 N4 C43 C48 -129.7(7)
Hf2 N4 C43 C48 58.8(10)
N4 C43 C44 C45 179.3(6)
C48 C43 C44 C45 52.3(8)
C43 C44 C45 C46 -54.0(10)
C44 C45 C46 C47 54.8(11)
C45 C46 C47 C48 -54.2(11)
C46 C47 C48 C43 52.4(11)
N4 C43 C48 C47 180.0(7)
C44 C43 C48 C47 -51.8(10)
C55 N5 C49 C54 54.2(8)
Hf2 N5 C49 C54 -129.1(5)
C55 N5 C49 C50 -70.5(7)
Hf2 N5 C49 C50 106.2(5)
N5 C49 C50 C51 -176.6(6)
C54 C49 C50 C51 55.0(7)
C49 C50 C51 C52 -54.2(8)
C50 C51 C52 C53 52.4(8)
C51 C52 C53 C54 -53.2(8)
C52 C53 C54 C49 56.3(8)
N5 C49 C54 C53 177.9(6)
C50 C49 C54 C53 -56.4(8)
C49 N5 C55 C60 125.7(7)
Hf2 N5 C55 C60 -49.7(9)
C49 N5 C55 C56 -110.5(7)
Hf2 N5 C55 C56 74.0(8)
N5 C55 C56 C57 -179.8(6)
C60 C55 C56 C57 -55.1(9)
C55 C56 C57 C58 54.7(9)
C56 C57 C58 C59 -54.3(10)
C57 C58 C59 C60 55.3(11)
C58 C59 C60 C55 -56.5(12)
N5 C55 C60 C59 -179.4(8)
C56 C55 C60 C59 56.0(10)
C67 N6 C61 C62 42.8(8)
Hf2 N6 C61 C62 -138.7(5)
C67 N6 C61 C66 -86.3(8)
Hf2 N6 C61 C66 92.2(6)
N6 C61 C62 C63 170.6(7)
C66 C61 C62 C63 -57.2(9)
C61 C62 C63 C64 56.2(10)
C62 C63 C64 C65 -54.2(10)
C63 C64 C65 C66 53.9(10)
C64 C65 C66 C61 -56.2(10)
N6 C61 C66 C65 -169.9(6)
C62 C61 C66 C65 57.8(9)
C61 N6 C67 C68 -156.2(6)
Hf2 N6 C67 C68 25.8(9)
C61 N6 C67 C72 80.1(7)
Hf2 N6 C67 C72 -98.0(7)
N6 C67 C68 C69 -178.6(6)
C72 C67 C68 C69 -53.3(8)
C67 C68 C69 C70 54.6(9)
C68 C69 C70 C71 -55.6(10)
C69 C70 C71 C72 57.3(11)
N6 C67 C72 C71 176.8(6)
C68 C67 C72 C71 53.8(8)
C70 C71 C72 C67 -56.7(10)
